data_7213788
loop_
_publ_author_name
'Li, Huijun'
'Xu, Zhouqing'
'Zhao, Bei'
'Jia, Yanyuan'
'Ding, Ran'
'Hou, Hongwei'
'Fan, Yaoting'

_publ_section_title
;
 Nuclearity control of manganese polymers dependent on structural
 differences in the coligands and magnetic properties studies
;
_journal_issue 12
_journal_name_full CrystEngComm
_journal_page_first 2470
_journal_paper_doi 10.1039/c3ce41553h
_journal_volume 16
_journal_year 2014
_chemical_formula_sum 'C43 H52 Mn3 N10 O22'
_chemical_formula_weight 1225.77
_chemical_name_systematic
; 
 ? 
;
_space_group_IT_number 2
_symmetry_cell_setting triclinic
_symmetry_space_group_name_Hall '-P 1'
_symmetry_space_group_name_H-M 'P -1'
_atom_sites_solution_hydrogens geom
_atom_sites_solution_primary direct
_atom_sites_solution_secondary difmap
_audit_creation_method SHELXL-97
_cell_angle_alpha 102.35(3)
_cell_angle_beta 109.47(3)
_cell_angle_gamma 110.99(3)
_cell_formula_units_Z 2
_cell_length_a 13.519(3)
_cell_length_b 14.955(3)
_cell_length_c 15.356(3)
_cell_measurement_reflns_used 9052
_cell_measurement_temperature 293(2)
_cell_measurement_theta_max 29.1511
_cell_measurement_theta_min 1.7260
_cell_volume 2529.4(16)
_computing_structure_refinement 'SHELXL-97 (Sheldrick, 1997)'
_computing_structure_solution 'SHELXS-97 (Sheldrick, 1990)'
_diffrn_ambient_temperature 293(2)
_diffrn_detector_area_resol_mean 28.5714
_diffrn_measured_fraction_theta_full 0.996
_diffrn_measured_fraction_theta_max 0.996
_diffrn_measurement_device_type
;
Saturn724 (4x4 bin mode)
;
_diffrn_measurement_method dtprofit.ref
_diffrn_radiation_monochromator graphite
_diffrn_radiation_source 'fine-focus sealed tube'
_diffrn_radiation_type MoK\a
_diffrn_radiation_wavelength 0.71073
_diffrn_reflns_av_R_equivalents 0.0237
_diffrn_reflns_av_sigmaI/netI 0.0322
_diffrn_reflns_limit_h_max 16
_diffrn_reflns_limit_h_min -15
_diffrn_reflns_limit_k_max 15
_diffrn_reflns_limit_k_min -17
_diffrn_reflns_limit_l_max 18
_diffrn_reflns_limit_l_min -18
_diffrn_reflns_number 21412
_diffrn_reflns_theta_full 25.00
_diffrn_reflns_theta_max 25.00
_diffrn_reflns_theta_min 1.76
_diffrn_standards_decay_% 0
_diffrn_standards_interval_count 0
_diffrn_standards_interval_time 0
_diffrn_standards_number 0
_exptl_absorpt_coefficient_mu 0.830
_exptl_absorpt_correction_T_max 1.0000
_exptl_absorpt_correction_T_min 0.8323
_exptl_absorpt_correction_type multi-scan
_exptl_crystal_colour Colorless
_exptl_crystal_density_diffrn 1.609
_exptl_crystal_density_method 'not measured'
_exptl_crystal_description Prism
_exptl_crystal_F_000 1262
_exptl_crystal_size_max 0.2000
_exptl_crystal_size_mid 0.2000
_exptl_crystal_size_min 0.2000
_refine_diff_density_max 1.099
_refine_diff_density_min -0.326
_refine_diff_density_rms 0.068
_refine_ls_extinction_method none
_refine_ls_goodness_of_fit_ref 1.089
_refine_ls_hydrogen_treatment mixed
_refine_ls_matrix_type full
_refine_ls_number_parameters 715
_refine_ls_number_reflns 8864
_refine_ls_number_restraints 0
_refine_ls_restrained_S_all 1.089
_refine_ls_R_factor_all 0.0450
_refine_ls_R_factor_gt 0.0402
_refine_ls_shift/su_max 0.130
_refine_ls_shift/su_mean 0.006
_refine_ls_structure_factor_coef Fsqd
_refine_ls_weighting_details 'calc w=1/[\s^2^(Fo^2^)+(0.0538P)^2^+1.6684P] where P=(Fo^2^+2Fc^2^)/3'
_refine_ls_weighting_scheme calc
_refine_ls_wR_factor_gt 0.1055
_refine_ls_wR_factor_ref 0.1098
_reflns_number_gt 8073
_reflns_number_total 8864
_reflns_threshold_expression >2sigma(I)
_cod_data_source_file c3ce41553h.txt
_cod_data_source_block p-1
_cod_depositor_comments
;
The following automatic conversions were performed:

'_exptl_absorpt_correction_type' value 'Multi-scan' changed to
'multi-scan' according to
/usr/data/users/saulius/automatic-downloads/current/RSC/lib/dictionaries/cif_core.dic
dictionary named 'cif_core.dic' version 2.4.2 from 2011-04-26.

Automatic conversion script
Id: cif_fix_values 2281 2013-09-26 08:29:07Z andrius 
;
_cod_original_cell_volume 2529.3(9)
_cod_original_sg_symbol_H-M P-1
_cod_database_code 7213788

loop_
_symmetry_equiv_pos_as_xyz
'x, y, z'
'-x, -y, -z'

loop_
_atom_site_label
_atom_site_type_symbol
_atom_site_fract_x
_atom_site_fract_y
_atom_site_fract_z
_atom_site_U_iso_or_equiv
_atom_site_adp_type
_atom_site_occupancy
_atom_site_symmetry_multiplicity
_atom_site_calc_flag
_atom_site_refinement_flags
O17 O 0.27295(6) 1.11601(5) 0.57713(5) 0.0381(2) Uani 1 1 d .
O16 O 0.99538(6) 1.06175(6) 0.75880(6) 0.0425(3) Uani 1 1 d .
O15 O 0.90159(6) 0.92025(5) 0.62739(5) 0.0356(2) Uani 1 1 d .
O1W O -0.31679(7) 0.66538(6) 0.34143(6) 0.0527(3) Uani 1 1 d .
H1WA H -0.3072 0.6146 0.3434 0.079 Uiso 1 1 calc R
C23 C 0.90114(8) 0.99338(7) 0.68689(7) 0.0270(3) Uani 1 1 d .
C24 C 0.78504(8) 0.99166(9) 0.67328(8) 0.0383(4) Uani 1 1 d .
H24A H 0.7311 0.9247 0.6678 0.046 Uiso 1 1 calc R
H24B H 0.7501 1.0006 0.6115 0.046 Uiso 1 1 calc R
O21 O 0.93112(6) 0.18155(5) 1.35598(6) 0.0369(2) Uani 1 1 d .
O20 O 1.12179(6) 0.29631(5) 1.45089(5) 0.0359(2) Uani 1 1 d .
C22 C 1.01709(8) 0.27162(7) 1.39618(7) 0.0279(3) Uani 1 1 d .
O7 O 1.48839(6) 0.63788(6) 1.17993(5) 0.0407(3) Uani 1 1 d .
O6 O 1.32465(6) 0.60309(6) 1.05702(5) 0.0424(3) Uani 1 1 d .
C11 C 1.38214(8) 0.62229(7) 1.14716(7) 0.0286(3) Uani 1 1 d .
C33 C -0.11406(8) 0.83245(8) 0.97780(7) 0.0316(3) Uani 1 1 d .
H33A H -0.1399 0.8851 0.9773 0.038 Uiso 1 1 calc R
H33B H -0.0717 0.8424 1.0468 0.038 Uiso 1 1 calc R
O5 O 1.20369(6) 0.46440(6) 1.30766(6) 0.0502(3) Uani 1 1 d .
Mn1 Mn 0.476920(11) 0.605313(10) 1.027155(10) 0.02468(4) Uani 1 1 d .
Mn2 Mn -0.206719(12) 0.788669(10) 0.485258(10) 0.02522(4) Uani 1 1 d .
Mn3 Mn 0.088006(12) 0.962047(11) 0.724994(11) 0.02585(4) Uani 1 1 d .
O13 O 0.14326(6) 1.02308(5) 0.62145(5) 0.0348(2) Uani 1 1 d .
N3 N 1.08122(6) 0.51648(6) 1.34867(6) 0.0265(2) Uani 1 1 d .
O4 O 0.94751(6) 0.55882(6) 1.37753(5) 0.0403(2) Uani 1 1 d .
O11 O 0.61610(6) 1.11931(6) 0.68189(6) 0.0472(3) Uani 1 1 d .
O2W O -0.05891(6) 0.84558(6) 0.44242(6) 0.0411(3) Uani 1 1 d .
H2WA H -0.0735 0.8757 0.4049 0.062 Uiso 1 1 calc R
O9 O 0.54109(7) 0.76772(5) 1.02196(5) 0.0428(3) Uani 1 1 d .
O1 O 0.61635(5) 0.56202(5) 1.05479(5) 0.0316(2) Uani 1 1 d .
N2 N 1.00400(6) 0.60721(6) 1.26346(6) 0.0274(2) Uani 1 1 d .
N5 N 0.59848(7) 0.97010(6) 0.86586(6) 0.0292(3) Uani 1 1 d .
O12 O 0.43703(6) 0.98761(6) 0.86050(5) 0.0436(2) Uani 1 1 d .
N4 N 0.69572(6) 1.04529(6) 0.77972(6) 0.0276(2) Uani 1 1 d .
O8 O 0.42260(7) 0.63424(6) 0.88442(6) 0.0427(3) Uani 1 1 d .
C6 C 1.00652(8) 0.56086(7) 1.33258(7) 0.0269(3) Uani 1 1 d .
N8 N -0.03285(7) 0.84621(6) 0.93226(6) 0.0285(3) Uani 1 1 d .
C7 C 1.08533(8) 0.46396(7) 1.42075(7) 0.0287(3) Uani 1 1 d .
H7A H 1.0790 0.5024 1.4764 0.034 Uiso 1 1 calc R
H7B H 1.1610 0.4634 1.4467 0.034 Uiso 1 1 calc R
N1 N 1.13445(7) 0.55514(6) 1.22626(6) 0.0314(3) Uani 1 1 d .
O3 O 1.06181(7) 0.64700(6) 1.14865(6) 0.0523(3) Uani 1 1 d .
C5 C 1.14401(8) 0.50866(8) 1.29532(8) 0.0317(3) Uani 1 1 d .
N6 N 0.52591(6) 1.05703(6) 0.77273(6) 0.0287(2) Uani 1 1 d .
N7 N 0.05714(7) 0.90030(6) 0.84084(6) 0.0330(3) Uani 1 1 d .
C21 C 0.23950(8) 1.05204(7) 0.61466(7) 0.0272(3) Uani 1 1 d .
C35 C -0.28322(9) 0.69397(8) 0.81204(7) 0.0315(3) Uani 1 1 d .
H35A H -0.2904 0.7516 0.7965 0.038 Uiso 1 1 calc R
H35B H -0.2342 0.6774 0.7845 0.038 Uiso 1 1 calc R
N9 N -0.43650(7) 0.62015(6) 0.59952(6) 0.0301(3) Uani 1 1 d .
C16 C 0.61240(8) 1.07672(7) 0.74024(7) 0.0291(3) Uani 1 1 d .
O10 O 0.76246(6) 0.95891(6) 0.86883(6) 0.0471(3) Uani 1 1 d .
O3W O 0.23944(7) 1.09846(6) 0.83885(7) 0.0515(3) Uani 1 1 d .
H3WA H 0.2268 1.1483 0.8399 0.077 Uiso 1 1 calc R
C9 C 1.19643(8) 0.54556(9) 1.16443(7) 0.0354(3) Uani 1 1 d .
H9A H 1.1566 0.5520 1.1024 0.043 Uiso 1 1 calc R
H9B H 1.1918 0.4774 1.1482 0.043 Uiso 1 1 calc R
C12 C 0.48693(8) 0.73048(7) 0.92938(7) 0.0283(3) Uani 1 1 d .
C34 C -0.22198(9) 0.72689(8) 0.92478(7) 0.0333(3) Uani 1 1 d .
H34A H -0.2784 0.7273 0.9505 0.040 Uiso 1 1 calc R
H34B H -0.1981 0.6760 0.9401 0.040 Uiso 1 1 calc R
C15 C 0.69035(8) 0.98908(7) 0.84030(7) 0.0290(3) Uani 1 1 d .
N10 N -0.34820(7) 0.72223(6) 0.53272(6) 0.0319(3) Uani 1 1 d .
C1 C 0.72455(8) 0.62656(7) 1.12122(7) 0.0281(3) Uani 1 1 d .
C28 C 0.04720(8) 0.80764(8) 0.94044(7) 0.0291(3) Uani 1 1 d .
C19 C 0.43802(8) 1.09390(7) 0.73741(8) 0.0328(3) Uani 1 1 d .
H19A H 0.4693 1.1483 0.7144 0.039 Uiso 1 1 calc R
H19B H 0.4245 1.1230 0.7925 0.039 Uiso 1 1 calc R
C27 C 0.10376(8) 0.84287(8) 0.88423(7) 0.0315(3) Uani 1 1 d .
C3 C 0.92477(8) 0.65578(7) 1.24204(8) 0.0296(3) Uani 1 1 d .
H3A H 0.9642 0.7190 1.2330 0.036 Uiso 1 1 calc R
H3B H 0.9079 0.6736 1.2981 0.036 Uiso 1 1 calc R
C2 C 0.80941(8) 0.58216(7) 1.14849(8) 0.0305(3) Uani 1 1 d .
H2A H 0.8274 0.5637 1.0932 0.037 Uiso 1 1 calc R
H2B H 0.7708 0.5193 1.1583 0.037 Uiso 1 1 calc R
C26 C -0.02242(9) 0.89992(7) 0.87189(7) 0.0311(3) Uani 1 1 d .
H26 H -0.0676 0.9334 0.8542 0.037 Uiso 1 1 calc R
C40 C -0.50347(8) 0.66961(8) 0.57076(7) 0.0298(3) Uani 1 1 d .
C4 C 1.06661(8) 0.60648(8) 1.20889(7) 0.0306(3) Uani 1 1 d .
C17 C 0.51524(8) 1.00479(7) 0.83557(7) 0.0299(3) Uani 1 1 d .
C37 C -0.45323(9) 0.54768(7) 0.65069(7) 0.0324(3) Uani 1 1 d .
H37A H -0.4139 0.5068 0.6387 0.039 Uiso 1 1 calc R
H37B H -0.5372 0.5008 0.6226 0.039 Uiso 1 1 calc R
C18 C 0.79909(8) 1.07575(8) 0.75898(8) 0.0330(3) Uani 1 1 d .
H18A H 0.8689 1.0933 0.8186 0.040 Uiso 1 1 calc R
H18B H 0.8118 1.1372 0.7433 0.040 Uiso 1 1 calc R
C39 C -0.44848(8) 0.73246(8) 0.52747(7) 0.0312(3) Uani 1 1 d .
C20 C 0.32206(9) 1.00792(8) 0.65383(8) 0.0364(3) Uani 1 1 d .
H20A H 0.2863 0.9563 0.6780 0.044 Uiso 1 1 calc R
H20B H 0.3357 0.9748 0.6006 0.044 Uiso 1 1 calc R
O2 O 0.75747(7) 0.71854(6) 1.15900(8) 0.0606(4) Uani 1 1 d .
C38 C -0.34634(8) 0.65511(8) 0.57582(7) 0.0317(3) Uani 1 1 d .
H38 H -0.2880 0.6338 0.5887 0.038 Uiso 1 1 calc R
C14 C 0.58721(9) 0.91016(8) 0.93071(7) 0.0344(3) Uani 1 1 d .
H14A H 0.5643 0.9402 0.9783 0.041 Uiso 1 1 calc R
H14B H 0.6633 0.9138 0.9678 0.041 Uiso 1 1 calc R
C13 C 0.49563(10) 0.79841(8) 0.86911(8) 0.0368(4) Uani 1 1 d .
H13A H 0.5151 0.7711 0.8175 0.044 Uiso 1 1 calc R
H13B H 0.4188 0.7953 0.8364 0.044 Uiso 1 1 calc R
C36 C -0.40489(9) 0.60165(8) 0.76271(7) 0.0324(3) Uani 1 1 d .
H36A H -0.4597 0.6241 0.7749 0.039 Uiso 1 1 calc R
H36B H -0.4017 0.5520 0.7938 0.039 Uiso 1 1 calc R
C41 C -0.49532(9) 0.79193(8) 0.48850(8) 0.0389(4) Uani 1 1 d .
H41 H -0.4605 0.8327 0.4585 0.047 Uiso 1 1 calc R
C10 C 1.32470(8) 0.62623(9) 1.21606(8) 0.0359(3) Uani 1 1 d .
H10A H 1.3669 0.6150 1.2740 0.043 Uiso 1 1 calc R
H10B H 1.3301 0.6943 1.2389 0.043 Uiso 1 1 calc R
C32 C 0.07401(10) 0.74694(8) 0.99153(8) 0.0413(4) Uani 1 1 d .
H32 H 0.0339 0.7225 1.0270 0.050 Uiso 1 1 calc R
C44 C -0.60370(9) 0.66544(9) 0.57886(8) 0.0412(4) Uani 1 1 d .
H44 H -0.6392 0.6241 0.6081 0.049 Uiso 1 1 calc R
C42 C -0.59531(10) 0.78821(9) 0.49595(9) 0.0484(4) Uani 1 1 d .
H42 H -0.6285 0.8274 0.4708 0.058 Uiso 1 1 calc R
C29 C 0.19503(9) 0.82152(9) 0.88186(9) 0.0455(4) Uani 1 1 d .
H29 H 0.2359 0.8463 0.8470 0.055 Uiso 1 1 calc R
C31 C 0.16240(11) 0.72481(10) 0.98711(10) 0.0593(4) Uani 1 1 d .
H31 H 0.1831 0.6843 1.0203 0.071 Uiso 1 1 calc R
C43 C -0.64810(10) 0.72631(10) 0.54087(9) 0.0501(4) Uani 1 1 d .
H43 H -0.7151 0.7262 0.5452 0.060 Uiso 1 1 calc R
C8 C 0.98578(10) 0.35358(8) 1.37249(10) 0.0434(4) Uani 1 1 d .
H8A H 0.9242 0.3526 1.3918 0.052 Uiso 1 1 calc R
H8B H 0.9521 0.3343 1.3007 0.052 Uiso 1 1 calc R
C30 C 0.22222(10) 0.76199(10) 0.93357(10) 0.0609(4) Uani 1 1 d .
H30 H 0.2824 0.7460 0.9328 0.073 Uiso 1 1 calc R
O22 O 0.70577(7) 0.48989(6) 0.31375(6) 0.0475(3) Uani 1 1 d .
H3WB H 0.3061(11) 1.1142(9) 0.8830(9) 0.057 Uiso 1 1 d .
H1WB H -0.3780(11) 0.6661(9) 0.3009(9) 0.057 Uiso 1 1 d .
H2WB H 0.0079(10) 0.8943(9) 0.5036(9) 0.057 Uiso 1 1 d .

loop_
_atom_site_aniso_label
_atom_site_aniso_U_11
_atom_site_aniso_U_22
_atom_site_aniso_U_33
_atom_site_aniso_U_23
_atom_site_aniso_U_13
_atom_site_aniso_U_12
O17 0.0340(3) 0.0481(3) 0.0576(3) 0.0405(2) 0.0281(2) 0.0260(2)
O16 0.0233(3) 0.0452(4) 0.0450(4) 0.0015(3) 0.0108(3) 0.0151(3)
O15 0.0278(3) 0.0380(3) 0.0361(3) 0.0051(3) 0.0119(2) 0.0180(2)
O1W 0.0530(4) 0.0481(4) 0.0358(4) 0.0070(3) 0.0001(4) 0.0257(3)
C23 0.0232(3) 0.0333(4) 0.0296(4) 0.0156(3) 0.0129(3) 0.0155(3)
C24 0.0263(4) 0.0477(5) 0.0364(5) 0.0073(4) 0.0122(4) 0.0193(4)
O21 0.0357(3) 0.0261(3) 0.0505(4) 0.0158(3) 0.0211(3) 0.0138(2)
O20 0.0308(3) 0.0367(3) 0.0488(3) 0.0258(3) 0.0161(3) 0.0205(2)
C22 0.0322(4) 0.0304(4) 0.0325(4) 0.0182(3) 0.0204(3) 0.0171(3)
O7 0.0280(3) 0.0649(4) 0.0337(3) 0.0205(3) 0.0147(2) 0.0242(3)
O6 0.0362(3) 0.0708(4) 0.0330(3) 0.0230(3) 0.0196(2) 0.0322(3)
C11 0.0302(4) 0.0292(4) 0.0318(4) 0.0134(3) 0.0166(3) 0.0160(3)
C33 0.0356(4) 0.0371(4) 0.0292(4) 0.0162(3) 0.0164(3) 0.0202(3)
O5 0.0644(3) 0.0699(3) 0.0702(4) 0.0473(3) 0.0470(3) 0.0581(2)
Mn1 0.02492(5) 0.02944(6) 0.02945(6) 0.01624(5) 0.01544(4) 0.01661(4)
Mn2 0.02373(5) 0.02807(6) 0.02788(6) 0.01554(5) 0.01172(5) 0.01319(5)
Mn3 0.02160(5) 0.02705(6) 0.03076(6) 0.01485(5) 0.01177(5) 0.01099(5)
O13 0.0278(3) 0.0430(3) 0.0466(3) 0.0298(2) 0.0206(2) 0.0187(2)
N3 0.0276(3) 0.0314(3) 0.0316(3) 0.0191(3) 0.0162(3) 0.0183(2)
O4 0.0424(3) 0.0661(3) 0.0467(3) 0.0370(3) 0.0334(2) 0.0387(2)
O11 0.0529(3) 0.0661(3) 0.0657(3) 0.0530(3) 0.0414(3) 0.0418(3)
O2W 0.0406(3) 0.0521(3) 0.0476(3) 0.0290(3) 0.0259(3) 0.0273(3)
O9 0.0426(4) 0.0354(3) 0.0343(3) 0.0192(3) 0.0059(3) 0.0092(3)
O1 0.0210(3) 0.0332(3) 0.0399(3) 0.0148(3) 0.0108(2) 0.0140(2)
N2 0.0247(3) 0.0360(3) 0.0325(3) 0.0214(3) 0.0139(3) 0.0192(3)
N5 0.0301(3) 0.0320(3) 0.0363(3) 0.0229(3) 0.0158(3) 0.0187(3)
O12 0.0423(3) 0.0629(4) 0.0554(3) 0.0382(3) 0.0358(2) 0.0328(3)
N4 0.0234(3) 0.0327(3) 0.0378(4) 0.0189(3) 0.0173(3) 0.0179(2)
O8 0.0534(4) 0.0305(3) 0.0378(3) 0.0143(3) 0.0216(3) 0.0114(3)
C6 0.0230(4) 0.0295(4) 0.0305(4) 0.0149(3) 0.0114(3) 0.0130(3)
N8 0.0297(3) 0.0320(3) 0.0305(3) 0.0168(3) 0.0152(3) 0.0168(3)
C7 0.0317(4) 0.0287(4) 0.0321(4) 0.0197(3) 0.0132(3) 0.0171(3)
N1 0.0302(3) 0.0445(4) 0.0367(3) 0.0235(3) 0.0226(3) 0.0231(3)
O3 0.0584(3) 0.0830(4) 0.0641(3) 0.0588(3) 0.0441(3) 0.0489(3)
C5 0.0321(4) 0.0356(4) 0.0359(4) 0.0169(3) 0.0185(3) 0.0195(3)
N6 0.0264(3) 0.0368(3) 0.0396(3) 0.0254(3) 0.0188(3) 0.0217(2)
N7 0.0364(3) 0.0359(4) 0.0353(4) 0.0215(3) 0.0186(3) 0.0189(3)
C21 0.0239(4) 0.0301(4) 0.0318(4) 0.0167(3) 0.0126(3) 0.0139(3)
C35 0.0328(4) 0.0331(4) 0.0312(4) 0.0146(3) 0.0168(3) 0.0144(3)
N9 0.0266(3) 0.0318(4) 0.0299(3) 0.0154(3) 0.0122(3) 0.0098(3)
C16 0.0275(4) 0.0335(4) 0.0386(4) 0.0208(3) 0.0191(3) 0.0188(3)
O10 0.0452(3) 0.0611(3) 0.0609(4) 0.0382(3) 0.0252(3) 0.0411(2)
O3W 0.0332(4) 0.0322(3) 0.0589(5) 0.0097(3) -0.0027(4) 0.0107(3)
C9 0.0349(4) 0.0469(5) 0.0360(4) 0.0180(4) 0.0245(3) 0.0214(4)
C12 0.0268(4) 0.0300(4) 0.0346(4) 0.0166(3) 0.0164(3) 0.0149(3)
C34 0.0327(4) 0.0407(5) 0.0316(4) 0.0184(4) 0.0171(3) 0.0171(4)
C15 0.0280(4) 0.0294(4) 0.0337(4) 0.0146(3) 0.0126(3) 0.0170(3)
N10 0.0255(3) 0.0371(4) 0.0360(4) 0.0195(3) 0.0158(3) 0.0126(3)
C1 0.0249(4) 0.0314(4) 0.0331(4) 0.0174(3) 0.0134(3) 0.0147(3)
C28 0.0264(4) 0.0342(4) 0.0276(4) 0.0130(3) 0.0108(3) 0.0155(3)
C19 0.0285(4) 0.0389(4) 0.0478(5) 0.0257(4) 0.0200(3) 0.0246(3)
C27 0.0275(4) 0.0368(4) 0.0310(4) 0.0166(3) 0.0111(3) 0.0158(3)
C3 0.0249(4) 0.0353(4) 0.0361(4) 0.0184(3) 0.0130(3) 0.0194(3)
C2 0.0226(4) 0.0311(4) 0.0376(5) 0.0144(4) 0.0109(3) 0.0139(3)
C26 0.0330(4) 0.0309(4) 0.0360(4) 0.0190(3) 0.0157(3) 0.0175(3)
C40 0.0248(4) 0.0319(4) 0.0261(4) 0.0116(3) 0.0079(3) 0.0095(3)
C4 0.0248(4) 0.0396(4) 0.0376(4) 0.0225(3) 0.0178(3) 0.0175(3)
C17 0.0312(4) 0.0320(4) 0.0334(4) 0.0165(3) 0.0166(3) 0.0173(3)
C37 0.0300(4) 0.0288(4) 0.0363(4) 0.0168(3) 0.0147(3) 0.0091(4)
C18 0.0248(3) 0.0355(4) 0.0450(5) 0.0155(4) 0.0211(3) 0.0153(3)
C39 0.0240(4) 0.0335(5) 0.0297(4) 0.0111(4) 0.0106(3) 0.0088(3)
C20 0.0327(4) 0.0343(4) 0.0513(5) 0.0261(4) 0.0178(4) 0.0201(3)
O2 0.0413(4) 0.0322(3) 0.0801(6) 0.0105(4) 0.0006(4) 0.0195(3)
C38 0.0255(4) 0.0353(5) 0.0335(4) 0.0144(4) 0.0147(3) 0.0113(3)
C14 0.0386(4) 0.0368(4) 0.0347(4) 0.0236(3) 0.0157(4) 0.0194(3)
C13 0.0443(5) 0.0350(4) 0.0350(4) 0.0201(4) 0.0177(4) 0.0185(4)
C36 0.0336(4) 0.0373(4) 0.0345(4) 0.0197(3) 0.0193(3) 0.0176(3)
C41 0.0338(5) 0.0460(5) 0.0376(5) 0.0244(4) 0.0137(4) 0.0164(4)
C10 0.0343(4) 0.0418(5) 0.0339(4) 0.0109(4) 0.0209(3) 0.0168(4)
C32 0.0486(5) 0.0530(5) 0.0429(5) 0.0319(4) 0.0251(4) 0.0325(4)
C44 0.0342(4) 0.0517(5) 0.0456(5) 0.0266(4) 0.0231(4) 0.0184(4)
C42 0.0408(5) 0.0619(5) 0.0573(6) 0.0363(4) 0.0221(4) 0.0309(4)
C29 0.0404(4) 0.0652(6) 0.0484(5) 0.0310(4) 0.0269(4) 0.0305(4)
C31 0.0693(5) 0.0861(6) 0.0668(6) 0.0538(5) 0.0376(5) 0.0602(4)
C43 0.0388(4) 0.0689(6) 0.0628(6) 0.0366(5) 0.0295(4) 0.0325(4)
C8 0.0302(5) 0.0325(4) 0.0592(6) 0.0253(4) 0.0074(5) 0.0136(4)
C30 0.0573(5) 0.0977(6) 0.0717(7) 0.0514(5) 0.0378(5) 0.0612(4)
O22 0.0408(3) 0.0517(4) 0.0492(4) 0.0176(3) 0.0248(3) 0.0172(3)

loop_
_atom_type_symbol
_atom_type_description
_atom_type_scat_dispersion_real
_atom_type_scat_dispersion_imag
_atom_type_scat_source
C C 0.0033 0.0016 'International Tables Vol C Tables 4.2.6.8 and 6.1.1.4'
H H 0.0000 0.0000 'International Tables Vol C Tables 4.2.6.8 and 6.1.1.4'
N N 0.0061 0.0033 'International Tables Vol C Tables 4.2.6.8 and 6.1.1.4'
O O 0.0106 0.0060 'International Tables Vol C Tables 4.2.6.8 and 6.1.1.4'
Mn Mn 0.3368 0.7283 'International Tables Vol C Tables 4.2.6.8 and 6.1.1.4'

loop_
_geom_angle_atom_site_label_1
_geom_angle_atom_site_label_2
_geom_angle_atom_site_label_3
_geom_angle
_geom_angle_site_symmetry_1
_geom_angle_site_symmetry_3
C21 O17 Mn2 135.79(8) . 2_576
C23 O16 Mn3 88.90(8) . 1_655
C23 O15 Mn2 143.76(7) . 1_655
C23 O15 Mn3 93.77(7) . 1_655
Mn2 O15 Mn3 122.46(6) 1_655 1_655
Mn2 O1W H1WA 109.5 . .
Mn2 O1W H1WB 118.8(9) . .
H1WA O1W H1WB 127.2 . .
O16 C23 O15 119.68(11) . .
O16 C23 C24 120.76(10) . .
O15 C23 C24 119.42(8) . .
O16 C23 Mn3 63.03(7) . 1_655
O15 C23 Mn3 57.45(6) . 1_655
C24 C23 Mn3 166.90(9) . 1_655
C23 C24 C18 112.39(8) . .
C23 C24 H24A 109.1 . .
C18 C24 H24A 109.1 . .
C23 C24 H24B 109.1 . .
C18 C24 H24B 109.1 . .
H24A C24 H24B 107.9 . .
C22 O21 Mn3 131.46(9) . 2_667
C22 O20 Mn2 132.90(7) . 2_667
O20 C22 O21 125.77(11) . .
O20 C22 C8 119.36(9) . .
O21 C22 C8 114.86(9) . .
C11 O7 Mn1 91.33(7) . 1_655
C11 O6 Mn1 91.21(8) . 1_655
O6 C11 O7 119.40(12) . .
O6 C11 C10 120.06(10) . .
O7 C11 C10 120.54(9) . .
O6 C11 Mn1 60.01(7) . 1_655
O7 C11 Mn1 59.46(7) . 1_655
C10 C11 Mn1 177.00(8) . 1_655
N8 C33 C34 113.12(9) . .
N8 C33 H33A 109.0 . .
C34 C33 H33A 109.0 . .
N8 C33 H33B 109.0 . .
C34 C33 H33B 109.0 . .
H33A C33 H33B 107.8 . .
O1 Mn1 O1 76.07(4) . 2_667
O1 Mn1 O7 96.42(4) . 1_455
O1 Mn1 O7 108.79(5) 2_667 1_455
O1 Mn1 O6 147.18(4) . 1_455
O1 Mn1 O6 92.26(5) 2_667 1_455
O7 Mn1 O6 57.96(4) 1_455 1_455
O1 Mn1 O8 113.32(4) . .
O1 Mn1 O8 91.71(5) 2_667 .
O7 Mn1 O8 147.42(4) 1_455 .
O6 Mn1 O8 97.35(4) 1_455 .
O1 Mn1 O9 110.33(4) . .
O1 Mn1 O9 148.01(3) 2_667 .
O7 Mn1 O9 101.71(5) 1_455 .
O6 Mn1 O9 95.88(5) 1_455 .
O8 Mn1 O9 56.60(5) . .
O1 Mn1 C11 122.77(4) . 1_455
O1 Mn1 C11 101.02(4) 2_667 1_455
O7 Mn1 C11 29.21(3) 1_455 1_455
O6 Mn1 C11 28.78(3) 1_455 1_455
O8 Mn1 C11 123.90(4) . 1_455
O9 Mn1 C11 100.91(4) . 1_455
O1W Mn2 O17 88.15(4) . 2_576
O1W Mn2 O20 94.08(4) . 2_667
O17 Mn2 O20 173.80(3) 2_576 2_667
O1W Mn2 O15 176.40(4) . 1_455
O17 Mn2 O15 88.25(4) 2_576 1_455
O20 Mn2 O15 89.47(4) 2_667 1_455
O1W Mn2 O2W 90.34(5) . .
O17 Mn2 O2W 88.54(4) 2_576 .
O20 Mn2 O2W 85.67(4) 2_667 .
O15 Mn2 O2W 89.34(5) 1_455 .
O1W Mn2 N10 89.44(5) . .
O17 Mn2 N10 96.65(4) 2_576 .
O20 Mn2 N10 89.15(4) 2_667 .
O15 Mn2 N10 91.20(5) 1_455 .
O2W Mn2 N10 174.79(4) . .
O21 Mn3 O3W 131.54(4) 2_667 .
O21 Mn3 O13 87.93(4) 2_667 .
O3W Mn3 O13 85.11(4) . .
O21 Mn3 O15 92.04(6) 2_667 1_455
O3W Mn3 O15 135.68(5) . 1_455
O13 Mn3 O15 89.54(4) . 1_455
O21 Mn3 N7 89.71(4) 2_667 .
O3W Mn3 N7 90.56(5) . .
O13 Mn3 N7 171.76(3) . .
O15 Mn3 N7 98.43(4) 1_455 .
O21 Mn3 O16 147.63(3) 2_667 1_455
O3W Mn3 O16 80.76(4) . 1_455
O13 Mn3 O16 98.65(4) . 1_455
O15 Mn3 O16 56.61(4) 1_455 1_455
N7 Mn3 O16 87.54(4) . 1_455
O21 Mn3 C23 119.83(5) 2_667 1_455
O3W Mn3 C23 108.63(5) . 1_455
O13 Mn3 C23 97.42(4) . 1_455
O15 Mn3 C23 28.79(3) 1_455 1_455
N7 Mn3 C23 90.60(4) . 1_455
O16 Mn3 C23 28.07(3) 1_455 1_455
C21 O13 Mn3 132.38(7) . .
C5 N3 C6 124.31(10) . .
C5 N3 C7 117.16(10) . .
C6 N3 C7 118.22(10) . .
Mn2 O2W H2WA 109.5 . .
Mn2 O2W H2WB 103.9(10) . .
H2WA O2W H2WB 108.8 . .
C12 O9 Mn1 91.13(8) . .
C1 O1 Mn1 121.56(7) . .
C1 O1 Mn1 133.41(8) . 2_667
Mn1 O1 Mn1 103.93(4) . 2_667
C4 N2 C6 123.61(10) . .
C4 N2 C3 117.37(10) . .
C6 N2 C3 118.94(10) . .
C15 N5 C17 123.96(10) . .
C15 N5 C14 118.90(10) . .
C17 N5 C14 117.14(10) . .
C16 N4 C15 124.19(10) . .
C16 N4 C18 118.37(10) . .
C15 N4 C18 117.42(10) . .
C12 O8 Mn1 92.62(8) . .
O4 C6 N3 120.92(11) . .
O4 C6 N2 122.91(11) . .
N3 C6 N2 116.18(10) . .
C26 N8 C28 105.97(10) . .
C26 N8 C33 126.13(11) . .
C28 N8 C33 127.89(10) . .
N3 C7 C8 111.65(9) . .
N3 C7 H7A 109.3 . .
C8 C7 H7A 109.3 . .
N3 C7 H7B 109.3 . .
C8 C7 H7B 109.3 . .
H7A C7 H7B 108.0 . .
C5 N1 C4 124.08(11) . .
C5 N1 C9 117.64(10) . .
C4 N1 C9 118.23(10) . .
O5 C5 N3 122.63(12) . .
O5 C5 N1 121.85(12) . .
N3 C5 N1 115.52(11) . .
C17 N6 C16 124.67(10) . .
C17 N6 C19 117.39(10) . .
C16 N6 C19 117.94(10) . .
C26 N7 C27 104.54(10) . .
C26 N7 Mn3 126.04(8) . .
C27 N7 Mn3 128.88(9) . .
O17 C21 O13 124.30(11) . .
O17 C21 C20 116.09(10) . .
O13 C21 C20 119.61(10) . .
C36 C35 C34 113.19(11) . .
C36 C35 H35A 108.9 . .
C34 C35 H35A 108.9 . .
C36 C35 H35B 108.9 . .
C34 C35 H35B 108.9 . .
H35A C35 H35B 107.8 . .
C38 N9 C40 106.63(10) . .
C38 N9 C37 124.97(11) . .
C40 N9 C37 128.33(10) . .
O11 C16 N4 121.89(11) . .
O11 C16 N6 122.73(11) . .
N4 C16 N6 115.39(10) . .
Mn3 O3W H3WA 109.5 . .
Mn3 O3W H3WB 137.5(9) . .
H3WA O3W H3WB 113.0 . .
N1 C9 C10 112.49(9) . .
N1 C9 H9A 109.1 . .
C10 C9 H9A 109.1 . .
N1 C9 H9B 109.1 . .
C10 C9 H9B 109.1 . .
H9A C9 H9B 107.8 . .
O9 C12 O8 119.46(12) . .
O9 C12 C13 121.50(9) . .
O8 C12 C13 119.04(9) . .
C33 C34 C35 113.88(11) . .
C33 C34 H34A 108.8 . .
C35 C34 H34A 108.8 . .
C33 C34 H34B 108.8 . .
C35 C34 H34B 108.8 . .
H34A C34 H34B 107.7 . .
O10 C15 N5 122.49(11) . .
O10 C15 N4 121.55(11) . .
N5 C15 N4 115.96(10) . .
C38 N10 C39 104.78(10) . .
C38 N10 Mn2 119.65(8) . .
C39 N10 Mn2 135.57(8) . .
O2 C1 O1 122.28(12) . .
O2 C1 C2 121.02(9) . .
O1 C1 C2 116.69(9) . .
N8 C28 C32 131.33(12) . .
N8 C28 C27 105.87(11) . .
C32 C28 C27 122.81(12) . .
N6 C19 C20 111.72(9) . .
N6 C19 H19A 109.3 . .
C20 C19 H19A 109.3 . .
N6 C19 H19B 109.3 . .
C20 C19 H19B 109.3 . .
H19A C19 H19B 107.9 . .
N7 C27 C29 130.38(12) . .
N7 C27 C28 109.59(11) . .
C29 C27 C28 119.97(12) . .
N2 C3 C2 110.44(9) . .
N2 C3 H3A 109.6 . .
C2 C3 H3A 109.6 . .
N2 C3 H3B 109.6 . .
C2 C3 H3B 109.6 . .
H3A C3 H3B 108.1 . .
C1 C2 C3 113.56(9) . .
C1 C2 H2A 108.9 . .
C3 C2 H2A 108.9 . .
C1 C2 H2B 108.9 . .
C3 C2 H2B 108.9 . .
H2A C2 H2B 107.7 . .
N7 C26 N8 114.02(11) . .
N7 C26 H26 123.0 . .
N8 C26 H26 123.0 . .
N9 C40 C44 131.89(12) . .
N9 C40 C39 105.71(11) . .
C44 C40 C39 122.40(12) . .
O3 C4 N2 121.97(12) . .
O3 C4 N1 121.92(12) . .
N2 C4 N1 116.11(10) . .
O12 C17 N6 122.45(11) . .
O12 C17 N5 121.94(11) . .
N6 C17 N5 115.58(11) . .
N9 C37 C36 112.93(9) . .
N9 C37 H37A 109.0 . .
C36 C37 H37A 109.0 . .
N9 C37 H37B 109.0 . .
C36 C37 H37B 109.0 . .
H37A C37 H37B 107.8 . .
N4 C18 C24 113.12(8) . .
N4 C18 H18A 109.0 . .
C24 C18 H18A 109.0 . .
N4 C18 H18B 109.0 . .
C24 C18 H18B 109.0 . .
H18A C18 H18B 107.8 . .
C41 C39 N10 130.42(12) . .
C41 C39 C40 120.63(12) . .
N10 C39 C40 108.95(11) . .
C19 C20 C21 109.30(9) . .
C19 C20 H20A 109.8 . .
C21 C20 H20A 109.8 . .
C19 C20 H20B 109.8 . .
C21 C20 H20B 109.8 . .
H20A C20 H20B 108.3 . .
N10 C38 N9 113.92(11) . .
N10 C38 H38 123.0 . .
N9 C38 H38 123.0 . .
N5 C14 C13 110.73(9) . .
N5 C14 H14A 109.5 . .
C13 C14 H14A 109.5 . .
N5 C14 H14B 109.5 . .
C13 C14 H14B 109.5 . .
H14A C14 H14B 108.1 . .
C14 C13 C12 113.65(9) . .
C14 C13 H13A 108.8 . .
C12 C13 H13A 108.8 . .
C14 C13 H13B 108.8 . .
C12 C13 H13B 108.8 . .
H13A C13 H13B 107.7 . .
C35 C36 C37 114.33(11) . .
C35 C36 H36A 108.7 . .
C37 C36 H36A 108.7 . .
C35 C36 H36B 108.7 . .
C37 C36 H36B 108.7 . .
H36A C36 H36B 107.6 . .
C42 C41 C39 117.46(13) . .
C42 C41 H41 121.3 . .
C39 C41 H41 121.3 . .
C9 C10 C11 111.33(9) . .
C9 C10 H10A 109.4 . .
C11 C10 H10A 109.4 . .
C9 C10 H10B 109.4 . .
C11 C10 H10B 109.4 . .
H10A C10 H10B 108.0 . .
C31 C32 C28 116.64(13) . .
C31 C32 H32 121.7 . .
C28 C32 H32 121.7 . .
C40 C44 C43 116.11(13) . .
C40 C44 H44 121.9 . .
C43 C44 H44 121.9 . .
C41 C42 C43 121.23(14) . .
C41 C42 H42 119.4 . .
C43 C42 H42 119.4 . .
C30 C29 C27 116.98(13) . .
C30 C29 H29 121.5 . .
C27 C29 H29 121.5 . .
C32 C31 C30 121.23(15) . .
C32 C31 H31 119.4 . .
C30 C31 H31 119.4 . .
C44 C43 C42 122.15(14) . .
C44 C43 H43 118.9 . .
C42 C43 H43 118.9 . .
C22 C8 C7 117.17(9) . .
C22 C8 H8A 108.0 . .
C7 C8 H8A 108.0 . .
C22 C8 H8B 108.0 . .
C7 C8 H8B 108.0 . .
H8A C8 H8B 107.2 . .
C29 C30 C31 122.31(15) . .
C29 C30 H30 118.8 . .
C31 C30 H30 118.8 . .

loop_
_geom_bond_atom_site_label_1
_geom_bond_atom_site_label_2
_geom_bond_distance
_geom_bond_site_symmetry_2
O17 C21 1.2457(14) .
O17 Mn2 2.1629(10) 2_576
O16 C23 1.2384(13) .
O16 Mn3 2.3455(11) 1_655
O15 C23 1.2698(14) .
O15 Mn2 2.1789(16) 1_655
O15 Mn3 2.2227(12) 1_655
O1W Mn2 2.1432(16) .
O1W H1WA 0.8200 .
O1W H1WB 0.860(14) .
C23 C24 1.5026(17) .
C23 Mn3 2.6313(13) 1_655
C24 C18 1.5179(18) .
C24 H24A 0.9700 .
C24 H24B 0.9700 .
O21 C22 1.2612(13) .
O21 Mn3 2.1144(11) 2_667
O20 C22 1.2432(13) .
O20 Mn2 2.1731(10) 2_667
C22 C8 1.5078(18) .
O7 C11 1.2643(14) .
O7 Mn1 2.2316(10) 1_655
O6 C11 1.2472(13) .
O6 Mn1 2.2440(10) 1_655
C11 C10 1.5100(18) .
C11 Mn1 2.5903(14) 1_655
C33 N8 1.4657(16) .
C33 C34 1.5139(16) .
C33 H33A 0.9700 .
C33 H33B 0.9700 .
O5 C5 1.2081(16) .
Mn1 O1 2.1472(10) .
Mn1 O1 2.1842(13) 2_667
Mn1 O7 2.2316(10) 1_455
Mn1 O6 2.2440(10) 1_455
Mn1 O8 2.2562(11) .
Mn1 O9 2.2972(11) .
Mn1 C11 2.5903(14) 1_455
Mn2 O17 2.1629(10) 2_576
Mn2 O20 2.1731(10) 2_667
Mn2 O15 2.1789(16) 1_455
Mn2 O2W 2.2465(11) .
Mn2 N10 2.2482(12) .
Mn3 O21 2.1144(11) 2_667
Mn3 O3W 2.1226(17) .
Mn3 O13 2.2008(10) .
Mn3 O15 2.2227(12) 1_455
Mn3 N7 2.2612(12) .
Mn3 O16 2.3455(11) 1_455
Mn3 C23 2.6313(13) 1_455
O13 C21 1.2638(14) .
N3 C5 1.3781(17) .
N3 C6 1.3803(16) .
N3 C7 1.4857(15) .
O4 C6 1.2136(15) .
O11 C16 1.2092(15) .
O2W H2WA 0.8200 .
O2W H2WB 0.948(10) .
O9 C12 1.2420(13) .
O1 C1 1.2978(13) .
O1 Mn1 2.1842(13) 2_667
N2 C4 1.3764(16) .
N2 C6 1.3840(15) .
N2 C3 1.4858(16) .
N5 C15 1.3773(16) .
N5 C17 1.3872(16) .
N5 C14 1.4845(16) .
O12 C17 1.2031(15) .
N4 C16 1.3795(15) .
N4 C15 1.3832(16) .
N4 C18 1.4711(15) .
O8 C12 1.2579(13) .
N8 C26 1.3597(16) .
N8 C28 1.3810(16) .
C7 C8 1.5183(15) .
C7 H7A 0.9700 .
C7 H7B 0.9700 .
N1 C5 1.3830(16) .
N1 C4 1.3895(16) .
N1 C9 1.4772(17) .
O3 C4 1.2063(16) .
N6 C17 1.3773(16) .
N6 C16 1.3811(16) .
N6 C19 1.4757(16) .
N7 C26 1.3125(17) .
N7 C27 1.3898(17) .
C21 C20 1.5141(17) .
C35 C36 1.5100(16) .
C35 C34 1.5208(16) .
C35 H35A 0.9700 .
C35 H35B 0.9700 .
N9 C38 1.3461(16) .
N9 C40 1.3836(17) .
N9 C37 1.4664(16) .
O10 C15 1.2087(15) .
O3W H3WA 0.8200 .
O3W H3WB 0.836(12) .
C9 C10 1.5054(15) .
C9 H9A 0.9700 .
C9 H9B 0.9700 .
C12 C13 1.5138(17) .
C34 H34A 0.9700 .
C34 H34B 0.9700 .
N10 C38 1.3180(16) .
N10 C39 1.3960(16) .
C1 O2 1.2143(14) .
C1 C2 1.5089(17) .
C28 C32 1.3862(18) .
C28 C27 1.3976(18) .
C19 C20 1.5055(16) .
C19 H19A 0.9700 .
C19 H19B 0.9700 .
C27 C29 1.390(2) .
C3 C2 1.5191(15) .
C3 H3A 0.9700 .
C3 H3B 0.9700 .
C2 H2A 0.9700 .
C2 H2B 0.9700 .
C26 H26 0.9300 .
C40 C44 1.3823(18) .
C40 C39 1.4051(17) .
C37 C36 1.5220(16) .
C37 H37A 0.9700 .
C37 H37B 0.9700 .
C18 H18A 0.9700 .
C18 H18B 0.9700 .
C39 C41 1.3886(19) .
C20 H20A 0.9700 .
C20 H20B 0.9700 .
C38 H38 0.9300 .
C14 C13 1.5103(16) .
C14 H14A 0.9700 .
C14 H14B 0.9700 .
C13 H13A 0.9700 .
C13 H13B 0.9700 .
C36 H36A 0.9700 .
C36 H36B 0.9700 .
C41 C42 1.377(2) .
C41 H41 0.9300 .
C10 H10A 0.9700 .
C10 H10B 0.9700 .
C32 C31 1.367(2) .
C32 H32 0.9300 .
C44 C43 1.384(2) .
C44 H44 0.9300 .
C42 C43 1.404(2) .
C42 H42 0.9300 .
C29 C30 1.379(2) .
C29 H29 0.9300 .
C31 C30 1.398(2) .
C31 H31 0.9300 .
C43 H43 0.9300 .
C8 H8A 0.9700 .
C8 H8B 0.9700 .
C30 H30 0.9300 .
